data_7005952
loop_
_publ_author_name
'Chu, Qian'
'Liu, Guang-Xiang'
'Huang, Yong-Qing'
'Wang, Xiao-Feng'
'Sun, Wei-Yin'

_publ_section_title
;
 Syntheses, structures, and optical properties of novel zinc(ii)
 complexes with multicarboxylate and N-donor ligands.
;
_journal_issue 38
_journal_name_full 'Dalton transactions (Cambridge, England : 2003)'
_journal_page_first 4302
_journal_page_last 4311
_journal_paper_doi 10.1039/b707159k
_journal_year 2007
_chemical_formula_moiety 'C36 H40 N8 O12 Zn2'
_chemical_formula_sum 'C36 H40 N8 O12 Zn2'
_chemical_formula_weight 907.50
_chemical_name_systematic
;
?
;
_space_group_IT_number 14
_symmetry_cell_setting monoclinic
_symmetry_space_group_name_Hall '-P 2yn'
_symmetry_space_group_name_H-M 'P 1 21/n 1'
_atom_sites_solution_hydrogens geom
_atom_sites_solution_primary direct
_atom_sites_solution_secondary difmap
_audit_creation_method SHELXL-97
_cell_angle_alpha 90.00
_cell_angle_beta 95.565(2)
_cell_angle_gamma 90.00
_cell_formula_units_Z 4
_cell_length_a 10.8373(14)
_cell_length_b 24.482(3)
_cell_length_c 14.6610(18)
_cell_measurement_reflns_used 3256
_cell_measurement_temperature 293(2)
_cell_measurement_theta_max 23.22
_cell_measurement_theta_min 2.18
_cell_volume 3871.5(8)
_computing_cell_refinement SMART
_computing_data_collection 'SMART (Bruker, 2000)'
_computing_data_reduction 'SAINT (Bruker, 2000)'
_computing_molecular_graphics SHELXTL
_computing_publication_material SHELXTL
_computing_structure_refinement SHELXTL
_computing_structure_solution 'SHELXTL (Bruker, 2000)'
_diffrn_ambient_temperature 293(2)
_diffrn_measured_fraction_theta_full 0.996
_diffrn_measured_fraction_theta_max 0.996
_diffrn_measurement_device_type 'Bruker Smart Aepex CCD area detector'
_diffrn_measurement_method 'phi and omega scans'
_diffrn_radiation_monochromator graphite
_diffrn_radiation_source 'sealed tube'
_diffrn_radiation_type MoK\a
_diffrn_radiation_wavelength 0.71073
_diffrn_reflns_av_R_equivalents 0.0476
_diffrn_reflns_av_sigmaI/netI 0.0642
_diffrn_reflns_limit_h_max 13
_diffrn_reflns_limit_h_min -12
_diffrn_reflns_limit_k_max 29
_diffrn_reflns_limit_k_min -30
_diffrn_reflns_limit_l_max 18
_diffrn_reflns_limit_l_min -13
_diffrn_reflns_number 20441
_diffrn_reflns_theta_full 26.00
_diffrn_reflns_theta_max 26.00
_diffrn_reflns_theta_min 2.06
_exptl_absorpt_coefficient_mu 1.313
_exptl_absorpt_correction_T_max 0.8479
_exptl_absorpt_correction_T_min 0.7435
_exptl_absorpt_correction_type multi-scan
_exptl_absorpt_process_details 'SADABS (Bruker, 2001)'
_exptl_crystal_colour colorless
_exptl_crystal_density_diffrn 1.557
_exptl_crystal_density_method 'not measured'
_exptl_crystal_description block
_exptl_crystal_F_000 1872
_exptl_crystal_size_max 0.24
_exptl_crystal_size_mid 0.17
_exptl_crystal_size_min 0.13
_refine_diff_density_max 0.999
_refine_diff_density_min -0.465
_refine_diff_density_rms 0.085
_refine_ls_extinction_method none
_refine_ls_goodness_of_fit_ref 1.006
_refine_ls_hydrogen_treatment constr
_refine_ls_matrix_type full
_refine_ls_number_parameters 536
_refine_ls_number_reflns 7577
_refine_ls_number_restraints 29
_refine_ls_restrained_S_all 1.016
_refine_ls_R_factor_all 0.0880
_refine_ls_R_factor_gt 0.0599
_refine_ls_shift/su_max 0.001
_refine_ls_shift/su_mean 0.000
_refine_ls_structure_factor_coef Fsqd
_refine_ls_weighting_details 'calc w=1/[\s^2^(Fo^2^)+(0.0717P)^2^+5.1886P] where P=(Fo^2^+2Fc^2^)/3'
_refine_ls_weighting_scheme calc
_refine_ls_wR_factor_gt 0.1391
_refine_ls_wR_factor_ref 0.1533
_reflns_number_gt 5481
_reflns_number_total 7577
_reflns_threshold_expression >2sigma(I)
_cod_data_source_file b707159k.txt
_cod_data_source_block 3
_cod_original_cell_volume 3871.4(8)
_cod_original_sg_symbol_Hall '-p 2yn'
_cod_original_sg_symbol_H-M 'p 21/n'
_cod_database_code 7005952

loop_
_symmetry_equiv_pos_as_xyz
'x, y, z'
'-x+1/2, y+1/2, -z+1/2'
'-x, -y, -z'
'x-1/2, -y-1/2, z-1/2'

loop_
_atom_site_label
_atom_site_type_symbol
_atom_site_fract_x
_atom_site_fract_y
_atom_site_fract_z
_atom_site_U_iso_or_equiv
_atom_site_adp_type
_atom_site_occupancy
_atom_site_symmetry_multiplicity
_atom_site_calc_flag
_atom_site_refinement_flags
_atom_site_disorder_assembly
_atom_site_disorder_group
Zn1 Zn 1.49585(5) 0.18827(2) -0.53111(4) 0.03420(16) Uani 1 1 d . . .
Zn2 Zn 1.27092(5) 0.42519(2) -0.34970(3) 0.03711(17) Uani 1 1 d . . .
O1 O 1.3671(3) 0.43141(13) -0.4559(2) 0.0446(8) Uani 1 1 d . . .
O1W O 0.9035(4) 0.47477(16) -0.9195(3) 0.0707(12) Uani 1 1 d . . .
O2 O 1.4798(4) 0.35697(14) -0.4230(2) 0.0515(9) Uani 1 1 d . . .
O2W O 1.7075(6) 0.2756(4) -0.4056(4) 0.176(4) Uani 1 1 d . . .
O3 O 1.5468(3) 0.25988(13) -0.5757(2) 0.0455(8) Uani 1 1 d . . .
O3W O 1.2047(8) 0.3078(3) -0.7594(6) 0.187(4) Uani 1 1 d . . .
O4 O 1.3490(3) 0.28385(14) -0.5859(3) 0.0496(9) Uani 1 1 d . . .
O5 O 1.6031(3) 0.41085(14) -0.8285(2) 0.0401(8) Uani 1 1 d . . .
O6 O 1.1658(3) 0.34049(13) -1.0150(2) 0.0416(8) Uani 1 1 d . . .
O7 O 1.1165(3) 0.42436(14) -0.9736(2) 0.0465(9) Uani 1 1 d . . .
O8 O 1.3731(3) 0.42216(14) -1.2344(2) 0.0437(8) Uani 1 1 d . . .
O9 O 1.1943(3) 0.41970(15) -1.1730(2) 0.0477(9) Uani 1 1 d . . .
N1 N 1.1732(4) 0.49492(17) -0.3624(3) 0.0426(10) Uani 1 1 d . . .
N2 N 1.0343(4) 0.55658(17) -0.3363(3) 0.0440(10) Uani 1 1 d . . .
N3 N 0.7992(4) 0.42724(16) -0.1886(3) 0.0408(10) Uani 1 1 d . . .
N4 N 0.8851(4) 0.35523(15) -0.1213(3) 0.0367(9) Uani 1 1 d . . .
N5 N 1.4206(4) 0.19513(15) -0.4126(3) 0.0354(9) Uani 1 1 d . A .
N6 N 1.3567(4) 0.22919(17) -0.2877(3) 0.0428(10) Uani 1 1 d . . .
N7 N 1.5773(4) 0.2128(2) 0.0595(3) 0.0573(12) Uani 1 1 d . . .
N8 N 1.6572(4) 0.13823(18) 0.1216(3) 0.0474(11) Uani 1 1 d . . .
C1 C 1.4410(4) 0.39358(18) -0.4751(3) 0.0329(10) Uani 1 1 d . . .
C2 C 1.4814(4) 0.39702(18) -0.5700(3) 0.0289(9) Uani 1 1 d . . .
C3 C 1.4951(4) 0.34999(17) -0.6225(3) 0.0284(9) Uani 1 1 d . . .
C4 C 1.5329(4) 0.35534(18) -0.7094(3) 0.0332(10) Uani 1 1 d . . .
H4A H 1.5420 0.3243 -0.7447 0.040 Uiso 1 1 calc R . .
C5 C 1.5571(4) 0.40567(19) -0.7440(3) 0.0324(10) Uani 1 1 d . . .
C6 C 1.5419(4) 0.45215(19) -0.6935(3) 0.0353(10) Uani 1 1 d . . .
H6A H 1.5566 0.4864 -0.7177 0.042 Uiso 1 1 calc R . .
C7 C 1.5045(4) 0.44731(18) -0.6069(3) 0.0360(11) Uani 1 1 d . . .
H7A H 1.4947 0.4787 -0.5725 0.043 Uiso 1 1 calc R . .
C8 C 1.4600(5) 0.29422(18) -0.5911(3) 0.0360(11) Uani 1 1 d . . .
C9 C 1.5234(4) 0.41383(17) -0.9071(3) 0.0289(9) Uani 1 1 d . . .
C10 C 1.3984(4) 0.40241(17) -0.9109(3) 0.0288(9) Uani 1 1 d . . .
H10A H 1.3627 0.3930 -0.8579 0.035 Uiso 1 1 calc R . .
C11 C 1.3260(4) 0.40507(17) -0.9947(3) 0.0275(9) Uani 1 1 d . . .
C12 C 1.3809(4) 0.41952(17) -1.0732(3) 0.0304(10) Uani 1 1 d . . .
C13 C 1.5064(4) 0.43173(19) -1.0664(3) 0.0371(11) Uani 1 1 d . . .
H13A H 1.5427 0.4416 -1.1189 0.045 Uiso 1 1 calc R . .
C14 C 1.5784(4) 0.42964(19) -0.9842(3) 0.0370(11) Uani 1 1 d . . .
H14A H 1.6621 0.4386 -0.9805 0.044 Uiso 1 1 calc R . .
C15 C 1.1910(4) 0.38985(18) -0.9954(3) 0.0297(10) Uani 1 1 d . . .
C16 C 1.3075(5) 0.42055(18) -1.1655(3) 0.0359(11) Uani 1 1 d . . .
C17 C 1.1002(5) 0.5137(2) -0.3034(3) 0.0425(12) Uani 1 1 d . . .
H17A H 1.0951 0.4990 -0.2454 0.051 Uiso 1 1 calc R . .
C18 C 1.0682(6) 0.5659(2) -0.4227(4) 0.0585(15) Uani 1 1 d . . .
H18A H 1.0373 0.5930 -0.4632 0.070 Uiso 1 1 calc R . .
C19 C 1.1537(5) 0.5287(2) -0.4375(4) 0.0565(15) Uani 1 1 d . . .
H19A H 1.1941 0.5259 -0.4905 0.068 Uiso 1 1 calc R . .
C20 C 0.9323(5) 0.5819(2) -0.2935(4) 0.0498(13) Uani 1 1 d . . .
H20A H 0.9317 0.6208 -0.3058 0.060 Uiso 1 1 calc R . .
H20B H 0.9455 0.5769 -0.2276 0.060 Uiso 1 1 calc R . .
C21 C 0.8082(5) 0.5579(2) -0.3285(4) 0.0489(13) Uani 1 1 d . . .
H21A H 0.7439 0.5773 -0.3001 0.059 Uiso 1 1 calc R . .
H21B H 0.7948 0.5643 -0.3940 0.059 Uiso 1 1 calc R . .
C22 C 0.7943(5) 0.4976(2) -0.3109(3) 0.0466(12) Uani 1 1 d . . .
H22A H 0.7227 0.4840 -0.3489 0.056 Uiso 1 1 calc R . .
H22B H 0.8668 0.4787 -0.3287 0.056 Uiso 1 1 calc R . .
C23 C 0.7794(6) 0.4849(2) -0.2122(3) 0.0500(13) Uani 1 1 d . . .
H23A H 0.8377 0.5068 -0.1735 0.060 Uiso 1 1 calc R . .
H23B H 0.6964 0.4952 -0.1993 0.060 Uiso 1 1 calc R . .
C24 C 0.8930(5) 0.4082(2) -0.1326(3) 0.0415(12) Uani 1 1 d . . .
H24A H 0.9565 0.4298 -0.1047 0.050 Uiso 1 1 calc R . .
C25 C 0.7810(5) 0.3394(2) -0.1753(4) 0.0502(13) Uani 1 1 d . . .
H25A H 0.7518 0.3038 -0.1819 0.060 Uiso 1 1 calc R . .
C26 C 0.7274(5) 0.3835(2) -0.2171(4) 0.0551(14) Uani 1 1 d . . .
H26A H 0.6558 0.3841 -0.2575 0.066 Uiso 1 1 calc R . .
C27 C 1.4139(5) 0.2388(2) -0.3621(3) 0.0427(12) Uani 1 1 d . A .
H27A H 1.4455 0.2726 -0.3766 0.051 Uiso 1 1 calc R . .
C28 C 1.3248(5) 0.1754(2) -0.2899(4) 0.0502(13) Uani 1 1 d . A .
H28A H 1.2840 0.1565 -0.2467 0.060 Uiso 1 1 calc R . .
C29 C 1.3642(5) 0.1551(2) -0.3670(4) 0.0473(13) Uani 1 1 d . . .
H29A H 1.3544 0.1190 -0.3864 0.057 Uiso 1 1 calc R A .
C30 C 1.3253(7) 0.2693(3) -0.2185(4) 0.078(2) Uani 0.82(8) 1 d PDU A 1
H30A H 1.2992 0.3029 -0.2497 0.094 Uiso 0.82(8) 1 calc PR A 1
H30B H 1.2553 0.2555 -0.1890 0.094 Uiso 0.82(8) 1 calc PR A 1
C30' C 1.3253(7) 0.2693(3) -0.2185(4) 0.078(2) Uani 0.18(8) 1 d P A 2
H30C H 1.2397 0.2793 -0.2364 0.094 Uiso 0.18(8) 1 calc PR A 2
H30D H 1.3741 0.3015 -0.2295 0.094 Uiso 0.18(8) 1 calc PR A 2
C31 C 1.4252(11) 0.2820(4) -0.1480(7) 0.104(5) Uani 0.830(17) 1 d PDU A 1
H31A H 1.4961 0.2947 -0.1776 0.125 Uiso 0.830(17) 1 calc PR A 1
H31B H 1.3986 0.3119 -0.1110 0.125 Uiso 0.830(17) 1 calc PR A 1
C31' C 1.335(3) 0.2631(19) -0.1111(15) 0.146(18) Uani 0.170(17) 1 d PDU A 2
H31C H 1.3272 0.2981 -0.0812 0.175 Uiso 0.170(17) 1 calc PR A 2
H31D H 1.2718 0.2385 -0.0922 0.175 Uiso 0.170(17) 1 calc PR A 2
C32 C 1.4624(11) 0.2396(4) -0.0911(6) 0.123(4) Uani 0.50(12) 1 d PDU A 1
H32A H 1.5034 0.2123 -0.1254 0.147 Uiso 0.50(12) 1 calc PR A 1
H32B H 1.3902 0.2228 -0.0687 0.147 Uiso 0.50(12) 1 calc PR A 1
C32' C 1.4624(11) 0.2396(4) -0.0911(6) 0.123(4) Uani 0.50(12) 1 d P A 2
H32C H 1.5050 0.2452 -0.1455 0.147 Uiso 0.50(12) 1 calc PR A 2
H32D H 1.4525 0.2005 -0.0846 0.147 Uiso 0.50(12) 1 calc PR A 2
C33 C 1.5580(7) 0.2599(3) -0.0030(5) 0.090(2) Uani 0.50 1 d PD A 1
H33A H 1.6363 0.2716 -0.0235 0.108 Uiso 0.50 1 calc PR A 1
H33B H 1.5224 0.2903 0.0280 0.108 Uiso 0.50 1 calc PR A 1
C33' C 1.5580(7) 0.2599(3) -0.0030(5) 0.090(2) Uani 0.50 1 d P A 2
H33C H 1.6363 0.2716 -0.0235 0.108 Uiso 0.50 1 calc PR A 2
H33D H 1.5224 0.2903 0.0280 0.108 Uiso 0.50 1 calc PR A 2
C34 C 1.6671(5) 0.1755(2) 0.0589(3) 0.0451(12) Uani 1 1 d . A .
H34A H 1.7287 0.1759 0.0190 0.054 Uiso 1 1 calc R . .
C35 C 1.5548(6) 0.1524(3) 0.1640(5) 0.075(2) Uani 1 1 d . A .
H35A H 1.5241 0.1332 0.2117 0.090 Uiso 1 1 calc R . .
C36 C 1.5061(6) 0.1977(3) 0.1269(5) 0.082(2) Uani 1 1 d . A .
H36A H 1.4363 0.2158 0.1436 0.098 Uiso 1 1 calc R . .

loop_
_atom_site_aniso_label
_atom_site_aniso_U_11
_atom_site_aniso_U_22
_atom_site_aniso_U_33
_atom_site_aniso_U_23
_atom_site_aniso_U_13
_atom_site_aniso_U_12
Zn1 0.0337(3) 0.0337(3) 0.0355(3) -0.0019(2) 0.0049(2) 0.0029(2)
Zn2 0.0374(3) 0.0481(3) 0.0264(3) -0.0001(2) 0.0056(2) 0.0003(3)
O1 0.061(2) 0.046(2) 0.0296(17) 0.0012(14) 0.0180(16) 0.0074(17)
O1W 0.077(3) 0.059(3) 0.082(3) 0.006(2) 0.035(2) 0.010(2)
O2 0.078(3) 0.050(2) 0.0283(18) 0.0120(16) 0.0127(17) 0.0080(19)
O2W 0.104(5) 0.319(11) 0.104(5) -0.050(6) 0.001(4) -0.094(6)
O3 0.046(2) 0.0312(18) 0.060(2) 0.0047(16) 0.0090(17) 0.0049(16)
O3W 0.181(8) 0.135(6) 0.221(9) -0.037(6) -0.098(7) 0.059(5)
O4 0.042(2) 0.043(2) 0.065(2) 0.0053(17) 0.0140(18) -0.0064(16)
O5 0.0288(17) 0.068(2) 0.0243(16) 0.0056(15) 0.0077(13) -0.0011(15)
O6 0.0329(18) 0.0363(19) 0.055(2) 0.0007(15) -0.0001(15) -0.0104(15)
O7 0.0328(19) 0.059(2) 0.049(2) -0.0070(17) 0.0077(16) 0.0090(17)
O8 0.047(2) 0.060(2) 0.0240(16) 0.0042(15) 0.0061(15) -0.0009(17)
O9 0.035(2) 0.074(3) 0.0336(18) 0.0045(17) -0.0002(15) -0.0057(17)
N1 0.043(2) 0.049(3) 0.036(2) 0.0040(19) 0.0050(19) 0.0031(19)
N2 0.041(2) 0.044(2) 0.047(3) 0.0039(19) 0.0020(19) 0.0044(19)
N3 0.044(2) 0.041(2) 0.038(2) 0.0062(18) 0.0026(18) 0.0033(19)
N4 0.035(2) 0.038(2) 0.036(2) 0.0032(17) 0.0009(17) 0.0004(17)
N5 0.040(2) 0.033(2) 0.034(2) 0.0020(16) 0.0081(17) 0.0048(17)
N6 0.047(3) 0.046(3) 0.037(2) -0.0044(18) 0.0104(19) 0.007(2)
N7 0.055(3) 0.070(3) 0.047(3) 0.008(2) 0.001(2) 0.019(2)
N8 0.041(3) 0.058(3) 0.044(2) 0.004(2) 0.009(2) 0.007(2)
C1 0.039(3) 0.035(3) 0.025(2) -0.0015(19) 0.0055(19) -0.012(2)
C2 0.026(2) 0.036(2) 0.025(2) 0.0017(18) 0.0018(17) -0.0038(19)
C3 0.023(2) 0.030(2) 0.032(2) -0.0023(18) -0.0007(17) 0.0006(17)
C4 0.031(2) 0.038(3) 0.031(2) -0.0072(19) 0.0043(19) 0.001(2)
C5 0.023(2) 0.050(3) 0.024(2) 0.0015(19) 0.0016(18) -0.0031(19)
C6 0.037(3) 0.038(3) 0.030(2) 0.006(2) 0.0018(19) -0.009(2)
C7 0.042(3) 0.030(2) 0.036(3) -0.0012(19) 0.005(2) -0.004(2)
C8 0.050(3) 0.033(3) 0.026(2) -0.0023(18) 0.006(2) 0.003(2)
C9 0.027(2) 0.034(2) 0.026(2) 0.0004(17) 0.0051(18) 0.0029(18)
C10 0.030(2) 0.034(2) 0.024(2) 0.0024(17) 0.0095(18) 0.0008(18)
C11 0.029(2) 0.026(2) 0.028(2) 0.0005(17) 0.0042(18) 0.0036(17)
C12 0.036(3) 0.031(2) 0.025(2) 0.0010(17) 0.0056(18) 0.0042(19)
C13 0.038(3) 0.050(3) 0.025(2) 0.007(2) 0.013(2) -0.003(2)
C14 0.030(3) 0.048(3) 0.033(2) 0.002(2) 0.007(2) -0.004(2)
C15 0.029(2) 0.039(3) 0.022(2) 0.0038(18) 0.0027(17) -0.004(2)
C16 0.048(3) 0.032(3) 0.028(2) 0.0035(19) 0.006(2) 0.001(2)
C17 0.041(3) 0.050(3) 0.037(3) 0.006(2) 0.005(2) 0.006(2)
C18 0.058(4) 0.063(4) 0.054(4) 0.024(3) 0.004(3) 0.005(3)
C19 0.060(4) 0.072(4) 0.039(3) 0.013(3) 0.013(3) 0.010(3)
C20 0.046(3) 0.043(3) 0.062(4) 0.001(2) 0.010(3) 0.006(2)
C21 0.048(3) 0.049(3) 0.048(3) 0.008(2) -0.002(2) 0.009(2)
C22 0.041(3) 0.052(3) 0.046(3) 0.000(2) 0.001(2) 0.005(2)
C23 0.060(4) 0.043(3) 0.047(3) 0.004(2) 0.008(3) 0.012(3)
C24 0.043(3) 0.039(3) 0.042(3) 0.004(2) 0.000(2) -0.006(2)
C25 0.046(3) 0.043(3) 0.060(3) 0.000(3) -0.006(3) -0.005(3)
C26 0.043(3) 0.059(4) 0.059(4) 0.003(3) -0.012(3) -0.003(3)
C27 0.056(3) 0.034(3) 0.040(3) 0.002(2) 0.007(2) -0.004(2)
C28 0.045(3) 0.055(3) 0.052(3) 0.004(3) 0.013(3) -0.009(3)
C29 0.050(3) 0.042(3) 0.051(3) -0.001(2) 0.013(3) -0.007(2)
C30 0.115(6) 0.071(4) 0.051(4) -0.016(3) 0.019(4) 0.007(4)
C30' 0.115(6) 0.071(4) 0.051(4) -0.016(3) 0.019(4) 0.007(4)
C31 0.134(10) 0.092(8) 0.086(7) -0.014(6) 0.004(7) 0.044(7)
C31' 0.20(3) 0.11(3) 0.13(3) 0.05(2) -0.01(3) -0.10(3)
C32 0.150(9) 0.099(7) 0.108(7) -0.006(5) -0.040(6) 0.061(6)
C32' 0.150(9) 0.099(7) 0.108(7) -0.006(5) -0.040(6) 0.061(6)
C33 0.105(6) 0.094(6) 0.072(5) 0.017(4) 0.016(4) 0.044(5)
C33' 0.105(6) 0.094(6) 0.072(5) 0.017(4) 0.016(4) 0.044(5)
C34 0.035(3) 0.058(3) 0.041(3) -0.001(2) 0.002(2) 0.007(2)
C35 0.059(4) 0.100(5) 0.072(4) 0.019(4) 0.033(3) 0.023(4)
C36 0.060(4) 0.111(6) 0.078(5) 0.021(4) 0.025(4) 0.042(4)

loop_
_atom_type_symbol
_atom_type_description
_atom_type_scat_dispersion_real
_atom_type_scat_dispersion_imag
_atom_type_scat_source
C C 0.0033 0.0016 'International Tables Vol C Tables 4.2.6.8 and 6.1.1.4'
H H 0.0000 0.0000 'International Tables Vol C Tables 4.2.6.8 and 6.1.1.4'
N N 0.0061 0.0033 'International Tables Vol C Tables 4.2.6.8 and 6.1.1.4'
O O 0.0106 0.0060 'International Tables Vol C Tables 4.2.6.8 and 6.1.1.4'
Zn Zn 0.2839 1.4301 'International Tables Vol C Tables 4.2.6.8 and 6.1.1.4'

loop_
_geom_angle_atom_site_label_1
_geom_angle_atom_site_label_2
_geom_angle_atom_site_label_3
_geom_angle
_geom_angle_site_symmetry_1
_geom_angle_site_symmetry_3
_geom_angle_publ_flag
O6 Zn1 O3 93.98(14) 4_666 . ?
O6 Zn1 N5 112.50(15) 4_666 . ?
O3 Zn1 N5 111.43(15) . . ?
O6 Zn1 N4 112.53(15) 4_666 4_665 ?
O3 Zn1 N4 115.06(15) . 4_665 ?
N5 Zn1 N4 110.47(16) . 4_665 ?
O8 Zn2 O1 113.21(15) 1_556 . ?
O8 Zn2 N8 116.32(16) 1_556 4_565 ?
O1 Zn2 N8 104.91(16) . 4_565 ?
O8 Zn2 N1 111.51(15) 1_556 . ?
O1 Zn2 N1 100.14(15) . . ?
N8 Zn2 N1 109.37(18) 4_565 . ?
C1 O1 Zn2 120.8(3) . . ?
C8 O3 Zn1 115.0(3) . . ?
C9 O5 C5 120.2(3) . . ?
C15 O6 Zn1 123.3(3) . 4_565 ?
C16 O8 Zn2 111.9(3) . 1_554 ?
C17 N1 C19 105.2(4) . . ?
C17 N1 Zn2 125.7(3) . . ?
C19 N1 Zn2 128.6(4) . . ?
C17 N2 C18 106.5(4) . . ?
C17 N2 C20 125.4(4) . . ?
C18 N2 C20 127.4(5) . . ?
C24 N3 C26 107.1(4) . . ?
C24 N3 C23 124.8(4) . . ?
C26 N3 C23 128.1(5) . . ?
C24 N4 C25 105.5(4) . . ?
C24 N4 Zn1 124.5(3) . 4_566 ?
C25 N4 Zn1 129.6(3) . 4_566 ?
C27 N5 C29 104.9(4) . . ?
C27 N5 Zn1 127.8(3) . . ?
C29 N5 Zn1 127.4(3) . . ?
C27 N6 C28 106.8(4) . . ?
C27 N6 C30 127.2(5) . . ?
C28 N6 C30 125.9(5) . . ?
C34 N7 C36 106.5(5) . . ?
C34 N7 C33 126.2(5) . . ?
C36 N7 C33 127.3(5) . . ?
C34 N8 C35 105.5(5) . . ?
C34 N8 Zn2 126.8(4) . 4_666 ?
C35 N8 Zn2 127.7(4) . 4_666 ?
O2 C1 O1 125.4(4) . . ?
O2 C1 C2 120.3(4) . . ?
O1 C1 C2 114.2(4) . . ?
C7 C2 C3 119.0(4) . . ?
C7 C2 C1 119.7(4) . . ?
C3 C2 C1 121.3(4) . . ?
C4 C3 C2 119.1(4) . . ?
C4 C3 C8 118.4(4) . . ?
C2 C3 C8 122.3(4) . . ?
C5 C4 C3 120.8(4) . . ?
C5 C4 H4A 119.6 . . ?
C3 C4 H4A 119.6 . . ?
C4 C5 C6 120.6(4) . . ?
C4 C5 O5 120.9(4) . . ?
C6 C5 O5 118.5(4) . . ?
C7 C6 C5 119.1(4) . . ?
C7 C6 H6A 120.4 . . ?
C5 C6 H6A 120.4 . . ?
C6 C7 C2 121.4(4) . . ?
C6 C7 H7A 119.3 . . ?
C2 C7 H7A 119.3 . . ?
O4 C8 O3 124.2(4) . . ?
O4 C8 C3 118.8(4) . . ?
O3 C8 C3 116.9(4) . . ?
O5 C9 C10 123.9(4) . . ?
O5 C9 C14 114.6(4) . . ?
C10 C9 C14 121.5(4) . . ?
C9 C10 C11 119.6(4) . . ?
C9 C10 H10A 120.2 . . ?
C11 C10 H10A 120.2 . . ?
C12 C11 C10 119.4(4) . . ?
C12 C11 C15 123.3(4) . . ?
C10 C11 C15 117.2(4) . . ?
C13 C12 C11 119.3(4) . . ?
C13 C12 C16 119.4(4) . . ?
C11 C12 C16 121.2(4) . . ?
C14 C13 C12 121.7(4) . . ?
C14 C13 H13A 119.1 . . ?
C12 C13 H13A 119.1 . . ?
C13 C14 C9 118.4(4) . . ?
C13 C14 H14A 120.8 . . ?
C9 C14 H14A 120.8 . . ?
O7 C15 O6 125.6(4) . . ?
O7 C15 C11 119.2(4) . . ?
O6 C15 C11 115.1(4) . . ?
O9 C16 O8 123.8(4) . . ?
O9 C16 C12 121.3(4) . . ?
O8 C16 C12 114.9(4) . . ?
N1 C17 N2 111.9(4) . . ?
N1 C17 H17A 124.1 . . ?
N2 C17 H17A 124.1 . . ?
C19 C18 N2 106.8(5) . . ?
C19 C18 H18A 126.6 . . ?
N2 C18 H18A 126.6 . . ?
C18 C19 N1 109.6(5) . . ?
C18 C19 H19A 125.2 . . ?
N1 C19 H19A 125.2 . . ?
N2 C20 C21 112.0(4) . . ?
N2 C20 H20A 109.2 . . ?
C21 C20 H20A 109.2 . . ?
N2 C20 H20B 109.2 . . ?
C21 C20 H20B 109.2 . . ?
H20A C20 H20B 107.9 . . ?
C22 C21 C20 115.0(4) . . ?
C22 C21 H21A 108.5 . . ?
C20 C21 H21A 108.5 . . ?
C22 C21 H21B 108.5 . . ?
C20 C21 H21B 108.5 . . ?
H21A C21 H21B 107.5 . . ?
C23 C22 C21 112.9(4) . . ?
C23 C22 H22A 109.0 . . ?
C21 C22 H22A 109.0 . . ?
C23 C22 H22B 109.0 . . ?
C21 C22 H22B 109.0 . . ?
H22A C22 H22B 107.8 . . ?
N3 C23 C22 113.7(4) . . ?
N3 C23 H23A 108.8 . . ?
C22 C23 H23A 108.8 . . ?
N3 C23 H23B 108.8 . . ?
C22 C23 H23B 108.8 . . ?
H23A C23 H23B 107.7 . . ?
N4 C24 N3 111.7(4) . . ?
N4 C24 H24A 124.1 . . ?
N3 C24 H24A 124.1 . . ?
C26 C25 N4 109.3(5) . . ?
C26 C25 H25A 125.3 . . ?
N4 C25 H25A 125.3 . . ?
C25 C26 N3 106.4(5) . . ?
C25 C26 H26A 126.8 . . ?
N3 C26 H26A 126.8 . . ?
N5 C27 N6 112.2(4) . . ?
N5 C27 H27A 123.9 . . ?
N6 C27 H27A 123.9 . . ?
C29 C28 N6 106.2(5) . . ?
C29 C28 H28A 126.9 . . ?
N6 C28 H28A 126.9 . . ?
C28 C29 N5 109.9(5) . . ?
C28 C29 H29A 125.0 . . ?
N5 C29 H29A 125.0 . . ?
C31 C30 N6 115.2(7) . . ?
C31 C30 H30A 108.5 . . ?
N6 C30 H30A 108.5 . . ?
C31 C30 H30B 108.5 . . ?
N6 C30 H30B 108.5 . . ?
H30A C30 H30B 107.5 . . ?
C32 C31 C30 115.2(10) . . ?
C32 C31 H31A 108.5 . . ?
C30 C31 H31A 108.5 . . ?
C32 C31 H31B 108.5 . . ?
C30 C31 H31B 108.5 . . ?
H31A C31 H31B 107.5 . . ?
H31C C31' H31D 109.3 . . ?
C31 C32 C33 111.9(8) . . ?
C31 C32 H32A 109.2 . . ?
C33 C32 H32A 109.2 . . ?
C31 C32 H32B 109.2 . . ?
C33 C32 H32B 109.2 . . ?
H32A C32 H32B 107.9 . . ?
N7 C33 C32 106.8(6) . . ?
N7 C33 H33A 110.4 . . ?
C32 C33 H33A 110.4 . . ?
N7 C33 H33B 110.4 . . ?
C32 C33 H33B 110.4 . . ?
H33A C33 H33B 108.6 . . ?
N8 C34 N7 111.4(5) . . ?
N8 C34 H34A 124.3 . . ?
N7 C34 H34A 124.3 . . ?
C36 C35 N8 109.6(6) . . ?
C36 C35 H35A 125.2 . . ?
N8 C35 H35A 125.2 . . ?
C35 C36 N7 107.1(5) . . ?
C35 C36 H36A 126.4 . . ?
N7 C36 H36A 126.4 . . ?

loop_
_geom_bond_atom_site_label_1
_geom_bond_atom_site_label_2
_geom_bond_distance
_geom_bond_site_symmetry_2
_geom_bond_publ_flag
Zn1 O6 1.965(3) 4_666 ?
Zn1 O3 1.969(3) . ?
Zn1 N5 1.996(4) . ?
Zn1 N4 2.004(4) 4_665 ?
Zn2 O8 1.931(3) 1_556 ?
Zn2 O1 1.961(3) . ?
Zn2 N8 2.001(4) 4_565 ?
Zn2 N1 2.008(4) . ?
O1 C1 1.274(5) . ?
O2 C1 1.225(5) . ?
O3 C8 1.265(5) . ?
O4 C8 1.238(6) . ?
O5 C9 1.373(5) . ?
O5 C5 1.385(5) . ?
O6 C15 1.266(5) . ?
O6 Zn1 1.965(3) 4_565 ?
O7 C15 1.231(5) . ?
O8 C16 1.291(5) . ?
O8 Zn2 1.931(3) 1_554 ?
O9 C16 1.221(6) . ?
N1 C17 1.312(6) . ?
N1 C19 1.376(6) . ?
N2 C17 1.333(6) . ?
N2 C18 1.372(7) . ?
N2 C20 1.462(6) . ?
N3 C24 1.328(6) . ?
N3 C26 1.364(7) . ?
N3 C23 1.463(6) . ?
N4 C24 1.311(6) . ?
N4 C25 1.370(6) . ?
N4 Zn1 2.004(4) 4_566 ?
N5 C27 1.306(6) . ?
N5 C29 1.365(6) . ?
N6 C27 1.326(6) . ?
N6 C28 1.361(6) . ?
N6 C30 1.476(7) . ?
N7 C34 1.334(6) . ?
N7 C36 1.363(8) . ?
N7 C33 1.476(8) . ?
N8 C34 1.306(6) . ?
N8 C35 1.370(7) . ?
N8 Zn2 2.001(4) 4_666 ?
C1 C2 1.501(6) . ?
C2 C7 1.378(6) . ?
C2 C3 1.401(6) . ?
C3 C4 1.381(6) . ?
C3 C8 1.502(6) . ?
C4 C5 1.368(6) . ?
C4 H4A 0.9300 . ?
C5 C6 1.376(6) . ?
C6 C7 1.375(6) . ?
C6 H6A 0.9300 . ?
C7 H7A 0.9300 . ?
C9 C10 1.379(6) . ?
C9 C14 1.384(6) . ?
C10 C11 1.394(6) . ?
C10 H10A 0.9300 . ?
C11 C12 1.392(6) . ?
C11 C15 1.509(6) . ?
C12 C13 1.387(6) . ?
C12 C16 1.502(6) . ?
C13 C14 1.371(6) . ?
C13 H13A 0.9300 . ?
C14 H14A 0.9300 . ?
C17 H17A 0.9300 . ?
C18 C19 1.334(8) . ?
C18 H18A 0.9300 . ?
C19 H19A 0.9300 . ?
C20 C21 1.510(7) . ?
C20 H20A 0.9700 . ?
C20 H20B 0.9700 . ?
C21 C22 1.509(7) . ?
C21 H21A 0.9700 . ?
C21 H21B 0.9700 . ?
C22 C23 1.504(7) . ?
C22 H22A 0.9700 . ?
C22 H22B 0.9700 . ?
C23 H23A 0.9700 . ?
C23 H23B 0.9700 . ?
C24 H24A 0.9300 . ?
C25 C26 1.346(7) . ?
C25 H25A 0.9300 . ?
C26 H26A 0.9300 . ?
C27 H27A 0.9300 . ?
C28 C29 1.341(7) . ?
C28 H28A 0.9300 . ?
C29 H29A 0.9300 . ?
C30 C31 1.457(10) . ?
C30 H30A 0.9700 . ?
C30 H30B 0.9700 . ?
C31 C32 1.368(11) . ?
C31 H31A 0.9700 . ?
C31 H31B 0.9700 . ?
C31' H31C 0.9700 . ?
C31' H31D 0.9700 . ?
C32 C33 1.652(10) . ?
C32 H32A 0.9700 . ?
C32 H32B 0.9700 . ?
C33 H33A 0.9700 . ?
C33 H33B 0.9700 . ?
C34 H34A 0.9300 . ?
C35 C36 1.322(9) . ?
C35 H35A 0.9300 . ?
C36 H36A 0.9300 . ?
